data_4123689
loop_
_publ_author_name
'Gu, Yiting'
'Hu, Pengfei'
'Ni, Chunjie'
'Tong, Xiaofeng'

_publ_section_title
;
 Phosphine-Catalyzed Addition/Cycloaddition Domino Reactions of
 \b'-Acetoxy Allenoate: Highly Stereoselective Access to
 2-Oxabicyclo[3.3.1]nonane and Cyclopenta[a]pyrrolizine.
;
_journal_issue 19
_journal_name_full 'Journal of the American Chemical Society'
_journal_page_first 6400
_journal_page_last 6406
_journal_paper_doi 10.1021/jacs.5b03273
_journal_volume 137
_journal_year 2015
_chemical_formula_sum 'C29 H21 Br2 N O3'
_chemical_formula_weight 591.29
_chemical_name_systematic
; 
 ? 
;
_space_group_IT_number 2
_symmetry_cell_setting triclinic
_symmetry_space_group_name_Hall '-P 1'
_symmetry_space_group_name_H-M 'P -1'
_atom_sites_solution_hydrogens geom
_atom_sites_solution_primary direct
_atom_sites_solution_secondary difmap
_audit_creation_method SHELXL-97
_cell_angle_alpha 100.331(4)
_cell_angle_beta 107.656(3)
_cell_angle_gamma 91.586(4)
_cell_formula_units_Z 4
_cell_length_a 10.4205(15)
_cell_length_b 15.529(2)
_cell_length_c 16.859(2)
_cell_measurement_reflns_used 1211
_cell_measurement_temperature 293(2)
_cell_measurement_theta_max 36.299
_cell_measurement_theta_min 4.831
_cell_volume 2547.6(6)
_computing_cell_refinement 'Bruker SMART'
_computing_data_collection 'Bruker SMART'
_computing_data_reduction 'Bruker SHELXTL'
_computing_molecular_graphics 'Bruker SHELXTL'
_computing_publication_material 'Bruker SHELXTL'
_computing_structure_refinement 'SHELXL-97 (Sheldrick, 1997)'
_computing_structure_solution 'SHELXS-97 (Sheldrick, 1990)'
_diffrn_ambient_temperature 293(2)
_diffrn_measured_fraction_theta_full 0.996
_diffrn_measured_fraction_theta_max 0.996
_diffrn_measurement_device_type 'CCD area detector'
_diffrn_measurement_method 'phi and omega scans'
_diffrn_radiation_monochromator graphite
_diffrn_radiation_source 'fine-focus sealed tube'
_diffrn_radiation_type MoK\a
_diffrn_radiation_wavelength 0.71073
_diffrn_reflns_av_R_equivalents 0.0523
_diffrn_reflns_av_sigmaI/netI 0.1388
_diffrn_reflns_limit_h_max 12
_diffrn_reflns_limit_h_min -12
_diffrn_reflns_limit_k_max 12
_diffrn_reflns_limit_k_min -18
_diffrn_reflns_limit_l_max 20
_diffrn_reflns_limit_l_min -18
_diffrn_reflns_number 14912
_diffrn_reflns_theta_full 25.50
_diffrn_reflns_theta_max 25.50
_diffrn_reflns_theta_min 1.67
_exptl_absorpt_coefficient_mu 3.213
_exptl_absorpt_correction_T_max 0.7457
_exptl_absorpt_correction_T_min 0.5777
_exptl_absorpt_correction_type multi-scan
_exptl_absorpt_process_details sadabs
_exptl_crystal_colour colorless
_exptl_crystal_density_diffrn 1.542
_exptl_crystal_density_method 'not measured'
_exptl_crystal_description prismatic
_exptl_crystal_F_000 1184
_exptl_crystal_size_max 0.143
_exptl_crystal_size_mid 0.110
_exptl_crystal_size_min 0.045
_refine_diff_density_max 0.608
_refine_diff_density_min -0.303
_refine_diff_density_rms 0.071
_refine_ls_extinction_method none
_refine_ls_goodness_of_fit_ref 1.136
_refine_ls_hydrogen_treatment constr
_refine_ls_matrix_type full
_refine_ls_number_parameters 631
_refine_ls_number_reflns 9444
_refine_ls_number_restraints 0
_refine_ls_restrained_S_all 1.136
_refine_ls_R_factor_all 0.1718
_refine_ls_R_factor_gt 0.0585
_refine_ls_shift/su_max 0.001
_refine_ls_shift/su_mean 0.000
_refine_ls_structure_factor_coef Fsqd
_refine_ls_weighting_details
; calc 
 [0.00000+1.00000exp(2.00(sin\q/\l)^2^)]/ 
   [\s^2^(Fo^2^)+0.0000+0.0000*P+(0.0523P)^2^+0.0000sin\q/\l] 
 where P = 0.33333Fo^2^ + 0.66667Fc^2^ 
;
_refine_ls_weighting_scheme calc
_refine_ls_wR_factor_gt 0.1197
_refine_ls_wR_factor_ref 0.1672
_reflns_number_gt 3947
_reflns_number_total 9444
_reflns_threshold_expression >2sigma(I)
_cod_data_source_file ja5b03273_si_002.cif
_cod_data_source_block cd214248
_cod_depositor_comments
;
The following automatic conversions were performed:

'_symmetry_cell_setting' value 'Triclinic' changed to 'triclinic'
according to
/usr/data/users/saulius/crontab/automatic-downloads/rss-feeds/ACS/lib/dictionaries/cif_core.dic
dictionary named 'cif_core.dic' version 2.4.2 from 2011-04-26.

Automatic conversion script
Id: cif_fix_values 3271 2015-04-21 07:52:19Z andrius 

 Adding full bibliography for 4123688--4123689.cif.
;
_cod_original_cell_volume 2547.5(6)
_cod_original_sg_symbol_H-M P-1
_cod_database_code 4123689

loop_
_symmetry_equiv_pos_as_xyz
'x, y, z'
'-x, -y, -z'

loop_
_atom_site_label
_atom_site_type_symbol
_atom_site_fract_x
_atom_site_fract_y
_atom_site_fract_z
_atom_site_U_iso_or_equiv
_atom_site_adp_type
_atom_site_occupancy
_atom_site_symmetry_multiplicity
_atom_site_calc_flag
_atom_site_refinement_flags
Br1 Br -0.16832(9) 1.14840(6) 1.09364(5) 0.0809(3) Uani 1 1 d .
Br2 Br -0.53178(7) 0.91301(7) 0.33181(5) 0.0842(3) Uani 1 1 d .
Br3 Br -0.23257(10) 0.37522(8) 0.97346(7) 0.1110(4) Uani 1 1 d .
Br4 Br -0.04553(13) 0.34752(7) 0.25586(6) 0.1179(4) Uani 1 1 d .
N1 N -0.2314(7) 0.8612(6) 0.7284(4) 0.095(2) Uani 1 1 d .
N2 N -0.0362(7) 0.2255(5) 0.6260(4) 0.0732(19) Uani 1 1 d .
O1 O 0.1368(4) 1.0740(3) 0.7892(2) 0.0471(11) Uani 1 1 d .
O2 O 0.4435(5) 1.0336(4) 0.8590(4) 0.0810(16) Uani 1 1 d .
O3 O 0.4363(4) 0.8864(3) 0.8300(3) 0.0664(14) Uani 1 1 d .
O4 O 0.2778(5) 0.4728(3) 0.6748(3) 0.0625(13) Uani 1 1 d .
O5 O 0.5999(6) 0.4729(5) 0.7097(4) 0.106(2) Uani 1 1 d .
O6 O 0.6016(5) 0.3277(4) 0.6924(4) 0.0938(18) Uani 1 1 d .
C1 C 0.0199(6) 1.0289(4) 0.7842(4) 0.0414(16) Uani 1 1 d .
C2 C -0.0455(6) 0.9647(4) 0.7189(4) 0.0421(16) Uani 1 1 d .
C3 C -0.0078(6) 0.9428(4) 0.6366(4) 0.0400(15) Uani 1 1 d .
C4 C 0.0897(6) 1.0177(4) 0.6392(4) 0.0432(16) Uani 1 1 d .
H4A H 0.0423 1.0698 0.6303 0.052 Uiso 1 1 calc R
H4B H 0.1311 1.0023 0.5948 0.052 Uiso 1 1 calc R
C5 C 0.1973(6) 1.0355(4) 0.7255(4) 0.0442(16) Uani 1 1 d .
H5 H 0.2675 1.0783 0.7246 0.053 Uiso 1 1 calc R
C6 C 0.2618(6) 0.9533(5) 0.7456(4) 0.0455(16) Uani 1 1 d .
C7 C 0.2023(6) 0.8751(5) 0.7040(4) 0.0528(18) Uani 1 1 d .
H7 H 0.2466 0.8261 0.7181 0.063 Uiso 1 1 calc R
C8 C 0.0679(6) 0.8596(4) 0.6355(4) 0.0479(17) Uani 1 1 d .
H8A H 0.0139 0.8122 0.6439 0.058 Uiso 1 1 calc R
H8B H 0.0815 0.8423 0.5806 0.058 Uiso 1 1 calc R
C9 C -0.1509(7) 0.9098(5) 0.7261(4) 0.058(2) Uani 1 1 d .
C10 C 0.3890(7) 0.9637(6) 0.8175(5) 0.0570(19) Uani 1 1 d .
C11 C 0.5593(7) 0.8891(6) 0.9010(5) 0.089(3) Uani 1 1 d .
H11A H 0.5486 0.9214 0.9531 0.106 Uiso 1 1 calc R
H11B H 0.6352 0.9174 0.8906 0.106 Uiso 1 1 calc R
C12 C 0.5821(7) 0.7962(5) 0.9075(5) 0.061(2) Uani 1 1 d .
C13 C 0.6583(8) 0.7512(6) 0.8643(5) 0.077(2) Uani 1 1 d .
H13 H 0.6959 0.7794 0.8313 0.092 Uiso 1 1 calc R
C14 C 0.6811(9) 0.6656(7) 0.8683(6) 0.092(3) Uani 1 1 d .
H14 H 0.7341 0.6365 0.8383 0.110 Uiso 1 1 calc R
C15 C 0.6273(10) 0.6231(7) 0.9152(6) 0.092(3) Uani 1 1 d .
H15 H 0.6446 0.5652 0.9185 0.110 Uiso 1 1 calc R
C16 C 0.5486(9) 0.6644(8) 0.9573(6) 0.094(3) Uani 1 1 d .
H16 H 0.5088 0.6345 0.9881 0.113 Uiso 1 1 calc R
C17 C 0.5271(8) 0.7511(7) 0.9548(5) 0.084(3) Uani 1 1 d .
H17 H 0.4747 0.7798 0.9854 0.101 Uiso 1 1 calc R
C18 C -0.0245(6) 1.0611(4) 0.8592(3) 0.0424(16) Uani 1 1 d .
C19 C -0.1603(6) 1.0659(5) 0.8504(4) 0.058(2) Uani 1 1 d .
H19 H -0.2238 1.0496 0.7967 0.069 Uiso 1 1 calc R
C20 C -0.2034(6) 1.0944(5) 0.9194(4) 0.0576(19) Uani 1 1 d .
H20 H -0.2947 1.0994 0.9125 0.069 Uiso 1 1 calc R
C21 C -0.1093(7) 1.1152(4) 0.9983(4) 0.0493(17) Uani 1 1 d .
C22 C 0.0271(7) 1.1121(4) 1.0092(4) 0.0514(18) Uani 1 1 d .
H22 H 0.0900 1.1277 1.0631 0.062 Uiso 1 1 calc R
C23 C 0.0688(6) 1.0855(4) 0.9389(4) 0.0467(16) Uani 1 1 d .
H23 H 0.1605 1.0840 0.9455 0.056 Uiso 1 1 calc R
C24 C -0.1378(6) 0.9326(4) 0.5615(4) 0.0418(16) Uani 1 1 d .
C25 C -0.1845(6) 0.8557(5) 0.5045(4) 0.0535(18) Uani 1 1 d .
H25 H -0.1364 0.8065 0.5114 0.064 Uiso 1 1 calc R
C26 C -0.3024(6) 0.8490(5) 0.4361(4) 0.0592(19) Uani 1 1 d .
H26 H -0.3318 0.7961 0.3975 0.071 Uiso 1 1 calc R
C27 C -0.3746(6) 0.9206(6) 0.4261(4) 0.0537(19) Uani 1 1 d .
C28 C -0.3328(7) 0.9971(5) 0.4820(4) 0.060(2) Uani 1 1 d .
H28 H -0.3829 1.0454 0.4751 0.072 Uiso 1 1 calc R
C29 C -0.2140(6) 1.0042(5) 0.5506(4) 0.0510(18) Uani 1 1 d .
H29 H -0.1858 1.0572 0.5891 0.061 Uiso 1 1 calc R
C30 C 0.1750(7) 0.4096(5) 0.6436(4) 0.0544(18) Uani 1 1 d .
C31 C 0.1341(7) 0.3610(5) 0.6917(4) 0.0520(18) Uani 1 1 d .
C32 C 0.1987(7) 0.3742(5) 0.7884(4) 0.0557(18) Uani 1 1 d .
C33 C 0.2800(7) 0.4642(5) 0.8165(5) 0.065(2) Uani 1 1 d .
H33A H 0.2191 0.5105 0.8123 0.078 Uiso 1 1 calc R
H33B H 0.3369 0.4716 0.8751 0.078 Uiso 1 1 calc R
C34 C 0.3661(7) 0.4693(5) 0.7596(4) 0.064(2) Uani 1 1 d .
H34 H 0.4276 0.5231 0.7819 0.076 Uiso 1 1 calc R
C35 C 0.4460(7) 0.3932(6) 0.7531(5) 0.067(2) Uani 1 1 d .
C36 C 0.4174(8) 0.3201(6) 0.7755(4) 0.071(2) Uani 1 1 d .
H36 H 0.4734 0.2749 0.7719 0.085 Uiso 1 1 calc R
C37 C 0.2987(7) 0.3048(5) 0.8069(5) 0.068(2) Uani 1 1 d .
H37A H 0.3313 0.3066 0.8676 0.082 Uiso 1 1 calc R
H37B H 0.2532 0.2470 0.7793 0.082 Uiso 1 1 calc R
C38 C 0.0379(7) 0.2866(6) 0.6523(5) 0.056(2) Uani 1 1 d .
C39 C 0.5574(9) 0.4034(8) 0.7169(5) 0.080(3) Uani 1 1 d .
C40 C 0.7051(8) 0.3299(7) 0.6500(6) 0.104(3) Uani 1 1 d .
H40A H 0.7607 0.2814 0.6598 0.125 Uiso 1 1 calc R
H40B H 0.7630 0.3843 0.6736 0.125 Uiso 1 1 calc R
C41 C 0.6401(7) 0.3233(8) 0.5563(6) 0.079(3) Uani 1 1 d .
C42 C 0.6224(11) 0.3968(7) 0.5184(9) 0.114(4) Uani 1 1 d .
H42 H 0.6497 0.4530 0.5509 0.136 Uiso 1 1 calc R
C43 C 0.5623(13) 0.3839(10) 0.4301(10) 0.123(4) Uani 1 1 d .
H43 H 0.5528 0.4320 0.4034 0.148 Uiso 1 1 calc R
C44 C 0.5192(11) 0.3040(12) 0.3845(8) 0.126(4) Uani 1 1 d .
H44 H 0.4758 0.2962 0.3263 0.151 Uiso 1 1 calc R
C45 C 0.5381(13) 0.2346(9) 0.4222(9) 0.144(5) Uani 1 1 d .
H45 H 0.5093 0.1784 0.3898 0.172 Uiso 1 1 calc R
C46 C 0.5984(12) 0.2448(8) 0.5067(8) 0.119(4) Uani 1 1 d .
H46 H 0.6111 0.1952 0.5310 0.143 Uiso 1 1 calc R
C47 C 0.0923(6) 0.3726(5) 0.8337(4) 0.0531(18) Uani 1 1 d .
C48 C 0.0043(8) 0.4351(5) 0.8311(5) 0.079(2) Uani 1 1 d .
H48 H 0.0094 0.4788 0.8008 0.094 Uiso 1 1 calc R
C49 C -0.0921(8) 0.4370(6) 0.8713(6) 0.084(3) Uani 1 1 d .
H49 H -0.1510 0.4811 0.8676 0.101 Uiso 1 1 calc R
C50 C -0.1017(7) 0.3748(6) 0.9161(5) 0.069(2) Uani 1 1 d .
C51 C -0.0179(11) 0.3126(7) 0.9205(7) 0.117(4) Uani 1 1 d .
H51 H -0.0230 0.2703 0.9524 0.141 Uiso 1 1 calc R
C52 C 0.0786(9) 0.3093(6) 0.8780(7) 0.108(4) Uani 1 1 d .
H52 H 0.1343 0.2634 0.8800 0.129 Uiso 1 1 calc R
C53 C 0.1197(7) 0.3975(5) 0.5509(5) 0.0553(18) Uani 1 1 d .
C54 C 0.2060(8) 0.3929(5) 0.5033(5) 0.071(2) Uani 1 1 d .
H54 H 0.2989 0.4002 0.5304 0.085 Uiso 1 1 calc R
C55 C 0.1575(10) 0.3776(6) 0.4164(6) 0.081(2) Uani 1 1 d .
H55 H 0.2173 0.3716 0.3849 0.098 Uiso 1 1 calc R
C56 C 0.0223(11) 0.3713(5) 0.3760(5) 0.075(2) Uani 1 1 d .
C57 C -0.0673(9) 0.3760(5) 0.4213(6) 0.075(2) Uani 1 1 d .
H57 H -0.1599 0.3707 0.3935 0.090 Uiso 1 1 calc R
C58 C -0.0183(7) 0.3888(5) 0.5092(5) 0.0620(19) Uani 1 1 d .
H58 H -0.0785 0.3915 0.5404 0.074 Uiso 1 1 calc R

loop_
_atom_site_aniso_label
_atom_site_aniso_U_11
_atom_site_aniso_U_22
_atom_site_aniso_U_33
_atom_site_aniso_U_23
_atom_site_aniso_U_13
_atom_site_aniso_U_12
Br1 0.1020(6) 0.0993(7) 0.0534(5) 0.0106(5) 0.0432(4) 0.0265(5)
Br2 0.0587(5) 0.1283(8) 0.0568(5) 0.0176(5) 0.0042(4) 0.0274(5)
Br3 0.1107(8) 0.1342(10) 0.1227(8) 0.0393(8) 0.0779(7) 0.0247(7)
Br4 0.2027(12) 0.0768(7) 0.0596(6) 0.0148(5) 0.0189(6) 0.0105(7)
N1 0.097(5) 0.112(7) 0.075(5) 0.009(5) 0.035(4) -0.041(5)
N2 0.065(4) 0.056(5) 0.104(5) 0.017(4) 0.033(4) 0.007(4)
O1 0.053(3) 0.043(3) 0.046(3) -0.002(2) 0.021(2) 0.000(2)
O2 0.070(3) 0.060(4) 0.092(4) 0.015(4) -0.005(3) -0.003(3)
O3 0.056(3) 0.061(4) 0.065(3) 0.008(3) -0.003(2) 0.011(3)
O4 0.057(3) 0.057(3) 0.070(3) 0.004(3) 0.021(3) -0.007(3)
O5 0.079(4) 0.115(6) 0.121(5) -0.013(5) 0.053(4) -0.023(4)
O6 0.073(4) 0.106(5) 0.105(4) -0.003(4) 0.045(3) 0.019(4)
C1 0.046(4) 0.044(4) 0.037(4) 0.011(3) 0.014(3) 0.008(4)
C2 0.043(4) 0.049(4) 0.033(3) 0.004(3) 0.013(3) 0.003(3)
C3 0.050(4) 0.036(4) 0.037(3) 0.009(3) 0.017(3) 0.006(3)
C4 0.051(4) 0.046(4) 0.040(4) 0.013(3) 0.022(3) 0.014(3)
C5 0.050(4) 0.043(4) 0.043(4) 0.001(3) 0.024(3) -0.006(3)
C6 0.046(4) 0.049(5) 0.046(4) 0.013(4) 0.019(3) 0.012(4)
C7 0.058(4) 0.051(5) 0.051(4) 0.016(4) 0.015(3) 0.012(4)
C8 0.054(4) 0.047(4) 0.041(4) 0.007(3) 0.012(3) 0.012(3)
C9 0.055(5) 0.074(6) 0.041(4) 0.010(4) 0.013(4) -0.013(4)
C10 0.048(4) 0.054(5) 0.067(5) 0.012(5) 0.016(4) 0.003(4)
C11 0.066(5) 0.083(7) 0.081(6) 0.008(5) -0.026(4) 0.006(5)
C12 0.051(4) 0.070(6) 0.053(5) 0.017(4) -0.002(4) 0.006(4)
C13 0.084(6) 0.083(7) 0.059(5) 0.017(5) 0.015(4) 0.002(5)
C14 0.088(7) 0.086(8) 0.103(8) 0.009(6) 0.038(6) 0.017(6)
C15 0.075(6) 0.084(7) 0.098(7) 0.015(6) 0.003(5) 0.006(6)
C16 0.077(6) 0.114(9) 0.090(7) 0.057(7) 0.003(5) -0.007(6)
C17 0.066(5) 0.112(8) 0.079(6) 0.025(6) 0.025(4) 0.022(6)
C18 0.045(4) 0.048(4) 0.028(3) 0.002(3) 0.005(3) 0.008(3)
C19 0.039(4) 0.091(6) 0.034(4) 0.006(4) 0.002(3) 0.011(4)
C20 0.043(4) 0.082(6) 0.055(4) 0.011(4) 0.026(3) 0.013(4)
C21 0.062(4) 0.046(4) 0.041(4) 0.006(3) 0.018(3) 0.013(4)
C22 0.058(4) 0.059(5) 0.031(4) 0.006(3) 0.006(3) 0.007(4)
C23 0.046(4) 0.048(4) 0.046(4) 0.009(4) 0.014(3) 0.004(3)
C24 0.053(4) 0.042(4) 0.035(3) 0.008(3) 0.019(3) 0.010(4)
C25 0.061(4) 0.046(5) 0.049(4) 0.013(4) 0.008(3) 0.018(4)
C26 0.060(4) 0.065(5) 0.041(4) 0.001(4) 0.005(3) 0.004(4)
C27 0.046(4) 0.081(6) 0.038(4) 0.014(4) 0.016(3) 0.017(4)
C28 0.059(4) 0.069(6) 0.057(5) 0.022(5) 0.018(4) 0.031(4)
C29 0.062(4) 0.051(5) 0.044(4) 0.005(4) 0.024(3) 0.014(4)
C30 0.047(4) 0.062(5) 0.051(4) 0.008(4) 0.013(3) 0.009(4)
C31 0.051(4) 0.048(5) 0.061(5) 0.005(4) 0.025(4) 0.010(4)
C32 0.058(4) 0.051(5) 0.060(5) 0.004(4) 0.024(4) 0.011(4)
C33 0.057(5) 0.073(6) 0.063(5) -0.002(4) 0.025(4) 0.006(4)
C34 0.052(4) 0.071(6) 0.056(5) -0.005(4) 0.011(4) -0.008(4)
C35 0.051(5) 0.078(6) 0.065(5) 0.000(5) 0.016(4) 0.006(5)
C36 0.058(5) 0.089(7) 0.051(5) -0.002(5) 0.004(4) 0.030(5)
C37 0.069(5) 0.068(6) 0.063(5) 0.008(4) 0.016(4) 0.019(4)
C38 0.051(5) 0.059(6) 0.068(5) 0.021(5) 0.028(4) 0.013(5)
C39 0.058(6) 0.099(8) 0.071(6) -0.008(6) 0.018(4) -0.004(6)
C40 0.058(5) 0.143(10) 0.111(8) -0.015(7) 0.047(5) 0.011(6)
C41 0.051(5) 0.090(8) 0.089(7) -0.018(7) 0.034(4) -0.005(5)
C42 0.133(9) 0.068(7) 0.166(12) 0.008(8) 0.095(9) -0.005(7)
C43 0.155(11) 0.124(12) 0.128(11) 0.051(10) 0.082(10) 0.026(9)
C44 0.103(8) 0.163(14) 0.095(9) 0.008(10) 0.019(6) -0.007(10)
C45 0.185(13) 0.089(9) 0.117(11) 0.010(9) -0.003(9) -0.030(9)
C46 0.166(10) 0.090(9) 0.094(8) 0.013(8) 0.032(8) 0.009(8)
C47 0.054(4) 0.047(5) 0.062(4) 0.007(4) 0.025(3) 0.008(4)
C48 0.088(6) 0.074(6) 0.100(6) 0.037(5) 0.054(5) 0.033(5)
C49 0.081(6) 0.078(6) 0.118(7) 0.034(6) 0.057(6) 0.030(5)
C50 0.061(5) 0.084(6) 0.075(5) 0.027(5) 0.034(4) 0.016(5)
C51 0.142(9) 0.100(8) 0.174(11) 0.077(8) 0.111(8) 0.046(7)
C52 0.115(8) 0.078(7) 0.181(10) 0.062(7) 0.097(8) 0.032(6)
C53 0.058(5) 0.045(4) 0.065(5) 0.013(4) 0.022(4) 0.000(4)
C54 0.077(5) 0.069(6) 0.065(5) 0.007(5) 0.023(4) -0.001(5)
C55 0.103(7) 0.076(7) 0.073(6) 0.023(5) 0.034(5) 0.004(6)
C56 0.128(8) 0.040(5) 0.053(5) 0.013(4) 0.019(5) 0.013(5)
C57 0.092(6) 0.041(5) 0.078(6) 0.004(5) 0.011(5) 0.003(4)
C58 0.076(5) 0.045(5) 0.064(5) 0.009(4) 0.022(4) 0.003(4)

loop_
_atom_type_symbol
_atom_type_description
_atom_type_scat_dispersion_real
_atom_type_scat_dispersion_imag
_atom_type_scat_source
C C 0.0033 0.0016 'International Tables Vol C Tables 4.2.6.8 and 6.1.1.4'
H H 0.0000 0.0000 'International Tables Vol C Tables 4.2.6.8 and 6.1.1.4'
N N 0.0061 0.0033 'International Tables Vol C Tables 4.2.6.8 and 6.1.1.4'
O O 0.0106 0.0060 'International Tables Vol C Tables 4.2.6.8 and 6.1.1.4'
Br Br -0.2901 2.4595 'International Tables Vol C Tables 4.2.6.8 and 6.1.1.4'

loop_
_geom_angle_atom_site_label_1
_geom_angle_atom_site_label_2
_geom_angle_atom_site_label_3
_geom_angle
C1 O1 C5 113.6(5)
C10 O3 C11 116.5(6)
C30 O4 C34 114.2(5)
C39 O6 C40 116.8(8)
C2 C1 O1 123.3(5)
C2 C1 C18 125.4(6)
O1 C1 C18 111.4(5)
C1 C2 C9 119.3(6)
C1 C2 C3 123.5(6)
C9 C2 C3 117.1(6)
C4 C3 C24 112.8(5)
C4 C3 C8 107.2(5)
C24 C3 C8 112.2(5)
C4 C3 C2 106.4(5)
C24 C3 C2 108.1(5)
C8 C3 C2 110.1(5)
C3 C4 C5 108.1(5)
C3 C4 H4A 110.1
C5 C4 H4A 110.1
C3 C4 H4B 110.1
C5 C4 H4B 110.1
H4A C4 H4B 108.4
O1 C5 C6 111.5(5)
O1 C5 C4 108.8(5)
C6 C5 C4 111.4(6)
O1 C5 H5 108.3
C6 C5 H5 108.3
C4 C5 H5 108.3
C7 C6 C10 121.7(6)
C7 C6 C5 120.8(6)
C10 C6 C5 117.3(7)
C6 C7 C8 124.5(6)
C6 C7 H7 117.8
C8 C7 H7 117.8
C7 C8 C3 110.9(5)
C7 C8 H8A 109.5
C3 C8 H8A 109.5
C7 C8 H8B 109.5
C3 C8 H8B 109.5
H8A C8 H8B 108.1
N1 C9 C2 174.8(9)
O2 C10 O3 124.1(6)
O2 C10 C6 123.8(7)
O3 C10 C6 112.1(7)
O3 C11 C12 106.3(6)
O3 C11 H11A 110.5
C12 C11 H11A 110.5
O3 C11 H11B 110.5
C12 C11 H11B 110.5
H11A C11 H11B 108.7
C13 C12 C17 117.0(8)
C13 C12 C11 119.8(8)
C17 C12 C11 123.2(8)
C12 C13 C14 121.6(8)
C12 C13 H13 119.2
C14 C13 H13 119.2
C15 C14 C13 120.5(9)
C15 C14 H14 119.8
C13 C14 H14 119.8
C16 C15 C14 120.0(10)
C16 C15 H15 120.0
C14 C15 H15 120.0
C15 C16 C17 119.9(9)
C15 C16 H16 120.0
C17 C16 H16 120.0
C16 C17 C12 121.1(8)
C16 C17 H17 119.5
C12 C17 H17 119.5
C23 C18 C19 118.9(6)
C23 C18 C1 120.6(5)
C19 C18 C1 120.5(5)
C20 C19 C18 121.3(6)
C20 C19 H19 119.3
C18 C19 H19 119.3
C21 C20 C19 118.7(6)
C21 C20 H20 120.6
C19 C20 H20 120.6
C20 C21 C22 121.4(6)
C20 C21 Br1 119.0(5)
C22 C21 Br1 119.7(5)
C21 C22 C23 119.1(6)
C21 C22 H22 120.5
C23 C22 H22 120.5
C18 C23 C22 120.6(6)
C18 C23 H23 119.7
C22 C23 H23 119.7
C25 C24 C29 117.7(6)
C25 C24 C3 123.1(5)
C29 C24 C3 119.2(6)
C24 C25 C26 121.6(6)
C24 C25 H25 119.2
C26 C25 H25 119.2
C27 C26 C25 119.5(7)
C27 C26 H26 120.2
C25 C26 H26 120.2
C28 C27 C26 120.5(6)
C28 C27 Br2 119.7(5)
C26 C27 Br2 119.8(6)
C27 C28 C29 120.2(6)
C27 C28 H28 119.9
C29 C28 H28 119.9
C24 C29 C28 120.5(7)
C24 C29 H29 119.8
C28 C29 H29 119.8
O4 C30 C31 123.7(6)
O4 C30 C53 111.1(6)
C31 C30 C53 125.1(7)
C30 C31 C38 120.1(7)
C30 C31 C32 123.2(7)
C38 C31 C32 116.3(6)
C47 C32 C37 113.1(6)
C47 C32 C33 109.9(6)
C37 C32 C33 107.6(6)
C47 C32 C31 111.8(5)
C37 C32 C31 108.1(6)
C33 C32 C31 106.1(6)
C34 C33 C32 108.5(6)
C34 C33 H33A 110.0
C32 C33 H33A 110.0
C34 C33 H33B 110.0
C32 C33 H33B 110.0
H33A C33 H33B 108.4
O4 C34 C35 108.3(6)
O4 C34 C33 108.6(5)
C35 C34 C33 112.7(7)
O4 C34 H34 109.1
C35 C34 H34 109.1
C33 C34 H34 109.1
C36 C35 C34 121.8(7)
C36 C35 C39 122.4(8)
C34 C35 C39 115.7(8)
C35 C36 C37 124.0(7)
C35 C36 H36 118.0
C37 C36 H36 118.0
C36 C37 C32 111.2(6)
C36 C37 H37A 109.4
C32 C37 H37A 109.4
C36 C37 H37B 109.4
C32 C37 H37B 109.4
H37A C37 H37B 108.0
N2 C38 C31 175.5(8)
O5 C39 O6 124.3(9)
O5 C39 C35 123.1(10)
O6 C39 C35 112.5(9)
O6 C40 C41 110.4(6)
O6 C40 H40A 109.6
C41 C40 H40A 109.6
O6 C40 H40B 109.6
C41 C40 H40B 109.6
H40A C40 H40B 108.1
C46 C41 C42 118.1(10)
C46 C41 C40 119.2(11)
C42 C41 C40 122.7(11)
C41 C42 C43 118.6(11)
C41 C42 H42 120.7
C43 C42 H42 120.7
C44 C43 C42 120.5(12)
C44 C43 H43 119.8
C42 C43 H43 119.8
C43 C44 C45 119.8(12)
C43 C44 H44 120.1
C45 C44 H44 120.1
C44 C45 C46 121.0(13)
C44 C45 H45 119.5
C46 C45 H45 119.5
C41 C46 C45 122.1(11)
C41 C46 H46 118.9
C45 C46 H46 118.9
C48 C47 C52 116.0(7)
C48 C47 C32 120.7(6)
C52 C47 C32 123.3(6)
C47 C48 C49 122.9(7)
C47 C48 H48 118.5
C49 C48 H48 118.5
C50 C49 C48 119.9(7)
C50 C49 H49 120.0
C48 C49 H49 120.0
C51 C50 C49 119.3(7)
C51 C50 Br3 119.3(7)
C49 C50 Br3 121.4(6)
C50 C51 C52 121.0(8)
C50 C51 H51 119.5
C52 C51 H51 119.5
C47 C52 C51 120.8(8)
C47 C52 H52 119.6
C51 C52 H52 119.6
C54 C53 C58 118.5(7)
C54 C53 C30 119.5(6)
C58 C53 C30 122.0(7)
C53 C54 C55 120.9(8)
C53 C54 H54 119.5
C55 C54 H54 119.5
C56 C55 C54 120.2(8)
C56 C55 H55 119.9
C54 C55 H55 119.9
C55 C56 C57 120.5(8)
C55 C56 Br4 120.4(8)
C57 C56 Br4 118.9(7)
C56 C57 C58 119.2(8)
C56 C57 H57 120.4
C58 C57 H57 120.4
C53 C58 C57 120.5(7)
C53 C58 H58 119.7
C57 C58 H58 119.7

loop_
_geom_bond_atom_site_label_1
_geom_bond_atom_site_label_2
_geom_bond_distance
Br1 C21 1.883(6)
Br2 C27 1.889(6)
Br3 C50 1.895(7)
Br4 C56 1.895(8)
N1 C9 1.126(9)
N2 C38 1.138(9)
O1 C1 1.360(7)
O1 C5 1.453(7)
O2 C10 1.201(8)
O3 C10 1.338(8)
O3 C11 1.458(7)
O4 C30 1.342(8)
O4 C34 1.459(8)
O5 C39 1.196(10)
O6 C39 1.318(10)
O6 C40 1.466(9)
C1 C2 1.336(8)
C1 C18 1.484(8)
C2 C9 1.420(10)
C2 C3 1.536(8)
C3 C4 1.510(8)
C3 C24 1.530(8)
C3 C8 1.531(8)
C4 C5 1.515(8)
C4 H4A 0.9700
C4 H4B 0.9700
C5 C6 1.504(9)
C5 H5 0.9800
C6 C7 1.320(9)
C6 C10 1.482(9)
C7 C8 1.501(8)
C7 H7 0.9300
C8 H8A 0.9700
C8 H8B 0.9700
C11 C12 1.486(11)
C11 H11A 0.9700
C11 H11B 0.9700
C12 C13 1.360(10)
C12 C17 1.382(10)
C13 C14 1.366(12)
C13 H13 0.9300
C14 C15 1.345(12)
C14 H14 0.9300
C15 C16 1.344(12)
C15 H15 0.9300
C16 C17 1.377(13)
C16 H16 0.9300
C17 H17 0.9300
C18 C23 1.379(8)
C18 C19 1.383(8)
C19 C20 1.376(8)
C19 H19 0.9300
C20 C21 1.369(9)
C20 H20 0.9300
C21 C22 1.380(8)
C22 C23 1.382(8)
C22 H22 0.9300
C23 H23 0.9300
C24 C25 1.363(9)
C24 C29 1.391(8)
C25 C26 1.393(8)
C25 H25 0.9300
C26 C27 1.367(9)
C26 H26 0.9300
C27 C28 1.345(9)
C28 C29 1.400(9)
C28 H28 0.9300
C29 H29 0.9300
C30 C31 1.348(9)
C30 C53 1.467(9)
C31 C38 1.428(11)
C31 C32 1.537(9)
C32 C47 1.526(9)
C32 C37 1.526(9)
C32 C33 1.533(10)
C33 C34 1.509(9)
C33 H33A 0.9700
C33 H33B 0.9700
C34 C35 1.471(10)
C34 H34 0.9800
C35 C36 1.314(11)
C35 C39 1.482(11)
C36 C37 1.513(10)
C36 H36 0.9300
C37 H37A 0.9700
C37 H37B 0.9700
C40 C41 1.502(11)
C40 H40A 0.9700
C40 H40B 0.9700
C41 C46 1.326(13)
C41 C42 1.394(13)
C42 C43 1.403(15)
C42 H42 0.9300
C43 C44 1.323(16)
C43 H43 0.9300
C44 C45 1.338(16)
C44 H44 0.9300
C45 C46 1.349(14)
C45 H45 0.9300
C46 H46 0.9300
C47 C48 1.351(9)
C47 C52 1.365(10)
C48 C49 1.370(10)
C48 H48 0.9300
C49 C50 1.348(10)
C49 H49 0.9300
C50 C51 1.316(11)
C51 C52 1.398(11)
C51 H51 0.9300
C52 H52 0.9300
C53 C54 1.371(9)
C53 C58 1.386(9)
C54 C55 1.371(10)
C54 H54 0.9300
C55 C56 1.358(11)
C55 H55 0.9300
C56 C57 1.370(11)
C57 C58 1.388(10)
C57 H57 0.9300
C58 H58 0.9300

loop_
_geom_hbond_atom_site_label_D
_geom_hbond_atom_site_label_H
_geom_hbond_atom_site_label_A
_geom_hbond_distance_DH
_geom_hbond_distance_HA
_geom_hbond_distance_DA
_geom_hbond_angle_DHA
_geom_hbond_site_symmetry_A
C40 H40A N2 0.97 2.49 3.276(10) 137.6 1_655
C33 H33A Br4 0.97 3.05 3.984(7) 161.3 2_566
C4 H4A N2 0.97 2.58 3.535(8) 168.0 1_565
C4 H4A N2 0.97 2.58 3.535(8) 168.0 1_565
C33 H33A Br4 0.97 3.05 3.984(7) 161.3 2_566
C40 H40A N2 0.97 2.49 3.276(10) 137.6 1_655

loop_
_geom_torsion_atom_site_label_1
_geom_torsion_atom_site_label_2
_geom_torsion_atom_site_label_3
_geom_torsion_atom_site_label_4
_geom_torsion
C5 O1 C1 C2 -10.8(7)
C5 O1 C1 C18 169.8(4)
O1 C1 C2 C9 167.7(5)
C18 C1 C2 C9 -13.0(9)
O1 C1 C2 C3 -8.8(9)
C18 C1 C2 C3 170.5(5)
C1 C2 C3 C4 -11.9(7)
C9 C2 C3 C4 171.5(5)
C1 C2 C3 C24 -133.3(6)
C9 C2 C3 C24 50.2(7)
C1 C2 C3 C8 103.8(7)
C9 C2 C3 C8 -72.7(7)
C24 C3 C4 C5 166.7(5)
C8 C3 C4 C5 -69.4(6)
C2 C3 C4 C5 48.4(6)
C1 O1 C5 C6 -74.0(6)
C1 O1 C5 C4 49.4(6)
C3 C4 C5 O1 -70.3(6)
C3 C4 C5 C6 53.1(6)
O1 C5 C6 C7 103.7(7)
C4 C5 C6 C7 -18.2(8)
O1 C5 C6 C10 -72.1(7)
C4 C5 C6 C10 166.0(5)
C10 C6 C7 C8 174.7(6)
C5 C6 C7 C8 -0.9(10)
C6 C7 C8 C3 -15.3(9)
C4 C3 C8 C7 49.2(6)
C24 C3 C8 C7 173.5(5)
C2 C3 C8 C7 -66.0(7)
C1 C2 C9 N1 -144(8)
C3 C2 C9 N1 33(8)
C11 O3 C10 O2 2.4(11)
C11 O3 C10 C6 -178.3(6)
C7 C6 C10 O2 -177.1(7)
C5 C6 C10 O2 -1.3(10)
C7 C6 C10 O3 3.6(9)
C5 C6 C10 O3 179.4(5)
C10 O3 C11 C12 173.7(7)
O3 C11 C12 C13 90.6(8)
O3 C11 C12 C17 -88.2(9)
C17 C12 C13 C14 -0.8(12)
C11 C12 C13 C14 -179.7(8)
C12 C13 C14 C15 0.4(14)
C13 C14 C15 C16 1.2(15)
C14 C15 C16 C17 -2.3(14)
C15 C16 C17 C12 1.9(14)
C13 C12 C17 C16 -0.3(12)
C11 C12 C17 C16 178.5(7)
C2 C1 C18 C23 142.5(6)
O1 C1 C18 C23 -38.1(8)
C2 C1 C18 C19 -36.6(9)
O1 C1 C18 C19 142.8(6)
C23 C18 C19 C20 0.0(11)
C1 C18 C19 C20 179.1(7)
C18 C19 C20 C21 -2.4(11)
C19 C20 C21 C22 3.1(11)
C19 C20 C21 Br1 -176.8(5)
C20 C21 C22 C23 -1.5(10)
Br1 C21 C22 C23 178.4(5)
C19 C18 C23 C22 1.7(10)
C1 C18 C23 C22 -177.4(6)
C21 C22 C23 C18 -0.9(10)
C4 C3 C24 C25 125.8(6)
C8 C3 C24 C25 4.7(8)
C2 C3 C24 C25 -116.9(6)
C4 C3 C24 C29 -55.1(7)
C8 C3 C24 C29 -176.2(5)
C2 C3 C24 C29 62.2(7)
C29 C24 C25 C26 1.7(10)
C3 C24 C25 C26 -179.2(6)
C24 C25 C26 C27 -0.9(10)
C25 C26 C27 C28 -0.3(10)
C25 C26 C27 Br2 178.2(5)
C26 C27 C28 C29 0.6(10)
Br2 C27 C28 C29 -177.9(5)
C25 C24 C29 C28 -1.4(9)
C3 C24 C29 C28 179.5(6)
C27 C28 C29 C24 0.2(10)
C34 O4 C30 C31 16.2(9)
C34 O4 C30 C53 -160.5(5)
O4 C30 C31 C38 -170.6(6)
C53 C30 C31 C38 5.6(10)
O4 C30 C31 C32 1.5(10)
C53 C30 C31 C32 177.8(6)
C30 C31 C32 C47 135.7(7)
C38 C31 C32 C47 -51.9(8)
C30 C31 C32 C37 -99.2(8)
C38 C31 C32 C37 73.2(7)
C30 C31 C32 C33 15.9(8)
C38 C31 C32 C33 -171.7(5)
C47 C32 C33 C34 -169.9(5)
C37 C32 C33 C34 66.7(7)
C31 C32 C33 C34 -48.8(7)
C30 O4 C34 C35 71.8(7)
C30 O4 C34 C33 -50.9(8)
C32 C33 C34 O4 69.1(7)
C32 C33 C34 C35 -51.0(8)
O4 C34 C35 C36 -103.4(9)
C33 C34 C35 C36 16.8(11)
O4 C34 C35 C39 74.6(8)
C33 C34 C35 C39 -165.2(7)
C34 C35 C36 C37 2.3(12)
C39 C35 C36 C37 -175.5(7)
C35 C36 C37 C32 14.1(11)
C47 C32 C37 C36 -168.7(6)
C33 C32 C37 C36 -47.3(8)
C31 C32 C37 C36 66.9(8)
C30 C31 C38 N2 164(10)
C32 C31 C38 N2 -9(10)
C40 O6 C39 O5 -3.1(13)
C40 O6 C39 C35 175.7(7)
C36 C35 C39 O5 -166.8(9)
C34 C35 C39 O5 15.3(13)
C36 C35 C39 O6 14.4(12)
C34 C35 C39 O6 -163.5(7)
C39 O6 C40 C41 -87.4(10)
O6 C40 C41 C46 -83.5(11)
O6 C40 C41 C42 97.0(10)
C46 C41 C42 C43 -0.4(14)
C40 C41 C42 C43 179.1(8)
C41 C42 C43 C44 2.4(17)
C42 C43 C44 C45 -3(2)
C43 C44 C45 C46 1(2)
C42 C41 C46 C45 -1.2(16)
C40 C41 C46 C45 179.3(10)
C44 C45 C46 C41 1(2)
C37 C32 C47 C48 173.4(7)
C33 C32 C47 C48 53.2(9)
C31 C32 C47 C48 -64.4(9)
C37 C32 C47 C52 -7.1(11)
C33 C32 C47 C52 -127.3(9)
C31 C32 C47 C52 115.1(9)
C52 C47 C48 C49 1.0(13)
C32 C47 C48 C49 -179.4(8)
C47 C48 C49 C50 0.3(15)
C48 C49 C50 C51 -0.2(15)
C48 C49 C50 Br3 179.5(7)
C49 C50 C51 C52 -1.3(16)
Br3 C50 C51 C52 179.0(9)
C48 C47 C52 C51 -2.5(15)
C32 C47 C52 C51 178.0(9)
C50 C51 C52 C47 2.7(18)
O4 C30 C53 C54 45.8(9)
C31 C30 C53 C54 -130.8(7)
O4 C30 C53 C58 -135.5(7)
C31 C30 C53 C58 47.9(10)
C58 C53 C54 C55 -1.8(11)
C30 C53 C54 C55 177.0(7)
C53 C54 C55 C56 3.4(13)
C54 C55 C56 C57 -3.0(13)
C54 C55 C56 Br4 -178.6(6)
C55 C56 C57 C58 1.0(12)
Br4 C56 C57 C58 176.6(5)
C54 C53 C58 C57 -0.2(11)
C30 C53 C58 C57 -179.0(7)
C56 C57 C58 C53 0.6(11)
